data_7062267
loop_
_publ_author_name
'van Vuuren, Estefan'
'Malan, Frederick P.'
'Landman, Maril\'e'

_publ_section_title
;
 Cyclometallated iridium NHC complexes containing self-isomerised ligands
 as catalysts for hydrosilylation and transfer hydrogenation reactions
;
_journal_issue 11
_journal_name_full 'New Journal of Chemistry'
_journal_page_first 5203
_journal_page_last 5215
_journal_paper_doi 10.1039/D2NJ05727A
_journal_volume 47
_journal_year 2023
_chemical_formula_sum 'C28 H40 Cl2 Ir2 N2'
_chemical_formula_weight 859.96
_space_group_crystal_system monoclinic
_space_group_IT_number 15
_space_group_name_Hall '-C 2yc'
_space_group_name_H-M_alt 'C 1 2/c 1'
_atom_sites_solution_hydrogens mixed
_audit_creation_method SHELXL-2018/3
_audit_update_record
;
2021-04-22 deposited with the CCDC.	2023-02-07 downloaded from the CCDC.
;
_cell_angle_alpha 90
_cell_angle_beta 127.3400(10)
_cell_angle_gamma 90
_cell_formula_units_Z 8
_cell_length_a 35.6540(4)
_cell_length_b 8.49960(10)
_cell_length_c 22.7872(2)
_cell_measurement_reflns_used 23762
_cell_measurement_temperature 150(2)
_cell_measurement_theta_max 78.9010
_cell_measurement_theta_min 3.1060
_cell_volume 5490.25(13)
_computing_structure_refinement 'SHELXL-2018/3 (Sheldrick, 2018)'
_diffrn_ambient_temperature 150(2)
_diffrn_measured_fraction_theta_full 1.000
_diffrn_measured_fraction_theta_max 0.998
_diffrn_measurement_device_type 'Rigaku XtaLAB Synergy R, DW system, HyPix'
_diffrn_measurement_method '\w scans'
_diffrn_radiation_type CuK\a
_diffrn_radiation_wavelength 1.54184
_diffrn_reflns_av_R_equivalents 0.0835
_diffrn_reflns_av_unetI/netI 0.0360
_diffrn_reflns_Laue_measured_fraction_full 1.000
_diffrn_reflns_Laue_measured_fraction_max 0.998
_diffrn_reflns_limit_h_max 40
_diffrn_reflns_limit_h_min -44
_diffrn_reflns_limit_k_max 10
_diffrn_reflns_limit_k_min -10
_diffrn_reflns_limit_l_max 28
_diffrn_reflns_limit_l_min -27
_diffrn_reflns_number 32180
_diffrn_reflns_point_group_measured_fraction_full 1.000
_diffrn_reflns_point_group_measured_fraction_max 0.998
_diffrn_reflns_theta_full 67.684
_diffrn_reflns_theta_max 72.125
_diffrn_reflns_theta_min 3.118
_exptl_absorpt_coefficient_mu 20.424
_exptl_absorpt_correction_T_max 1.00000
_exptl_absorpt_correction_T_min 0.13638
_exptl_absorpt_correction_type multi-scan
_exptl_absorpt_process_details
;
CrysAlisPro 1.171.41.97a (Rigaku Oxford Diffraction, 2021)
Empirical absorption correction using spherical harmonics,
implemented in SCALE3 ABSPACK scaling algorithm.
;
_exptl_crystal_colour yellow
_exptl_crystal_density_diffrn 2.081
_exptl_crystal_description blade
_exptl_crystal_F_000 3279
_exptl_crystal_size_max 0.361
_exptl_crystal_size_mid 0.245
_exptl_crystal_size_min 0.082
_refine_diff_density_max 3.941
_refine_diff_density_min -1.957
_refine_diff_density_rms 0.267
_refine_ls_extinction_method none
_refine_ls_goodness_of_fit_ref 1.066
_refine_ls_hydrogen_treatment constr
_refine_ls_matrix_type full
_refine_ls_number_parameters 318
_refine_ls_number_reflns 5402
_refine_ls_number_restraints 0
_refine_ls_restrained_S_all 1.066
_refine_ls_R_factor_all 0.0513
_refine_ls_R_factor_gt 0.0485
_refine_ls_shift/su_max 0.001
_refine_ls_shift/su_mean 0.000
_refine_ls_structure_factor_coef Fsqd
_refine_ls_weighting_details 'w=1/[\s^2^(Fo^2^)+(0.0987P)^2^+36.6933P] where P=(Fo^2^+2Fc^2^)/3'
_refine_ls_weighting_scheme calc
_refine_ls_wR_factor_gt 0.1409
_refine_ls_wR_factor_ref 0.1437
_reflns_Friedel_coverage 0.000
_reflns_number_gt 4987
_reflns_number_total 5402
_reflns_threshold_expression 'I > 2\s(I)'
_cod_data_source_file d2nj05727a2.cif
_cod_data_source_block EVV27_LT_auto
_cod_depositor_comments
;
The following automatic conversions were performed:

data item '_exptl_absorpt_correction_type' value 'Multi-scan' was
changed to 'multi-scan' in accordance with the
/home/data/users/saulius/crontab/automatic-downloads/rss-feeds/RSC/lib/dictionaries/cif_core.dic
dictionary named 'cif_core.dic' version 2.4.2 last updated on
2011-04-26.

Automatic conversion script
Id: cif_fix_values 7556 2019-12-06 15:28:31Z antanas 

 Adding full bibliography for 7062265--7062269.cif.
;
_cod_original_cell_volume 5490.25(12)
_cod_original_sg_symbol_H-M 'C 2/c'
_cod_database_code 7062267
_shelx_shelxl_version_number 2018/3
_shelx_space_group_comment
;
The symmetry employed for this shelxl refinement is uniquely defined
by the following loop, which should always be used as a source of
symmetry information in preference to the above space-group names.
They are only intended as comments.
;

loop_
_space_group_symop_operation_xyz
'x, y, z'
'-x, y, -z+1/2'
'x+1/2, y+1/2, z'
'-x+1/2, y+1/2, -z+1/2'
'-x, -y, -z'
'x, -y, z-1/2'
'-x+1/2, -y+1/2, -z'
'x+1/2, -y+1/2, z-1/2'

loop_
_atom_site_label
_atom_site_type_symbol
_atom_site_fract_x
_atom_site_fract_y
_atom_site_fract_z
_atom_site_U_iso_or_equiv
_atom_site_adp_type
_atom_site_occupancy
_atom_site_site_symmetry_order
_atom_site_calc_flag
_atom_site_refinement_flags_posn
_atom_site_refinement_flags_adp
_atom_site_refinement_flags_occupancy
_atom_site_disorder_assembly
_atom_site_disorder_group
Ir1 Ir -0.13135(2) -0.74885(3) -0.25259(2) 0.02256(13) Uani 1 1 d . . . . .
Ir2 Ir -0.09929(2) -0.73154(4) -0.00812(2) 0.02339(13) Uani 1 1 d . . . . .
Cl1 Cl -0.14297(6) -1.0230(2) -0.28708(9) 0.0386(4) Uani 1 1 d . . . . .
Cl2 Cl -0.10891(6) -0.4673(2) 0.01861(9) 0.0367(4) Uani 1 1 d . . . . .
N1 N -0.22962(18) -0.8038(7) -0.2937(3) 0.0296(11) Uani 1 1 d . . . . .
N2 N -0.18083(18) -0.7180(7) -0.1836(3) 0.0259(11) Uani 1 1 d . . . . .
C1 C -0.2505(2) -0.8590(10) -0.3689(3) 0.0392(16) Uani 1 1 d . . . . .
H1A H -0.252349 -0.773032 -0.397884 0.059 Uiso 1 1 calc R U . . .
H1B H -0.281630 -0.899059 -0.391083 0.059 Uiso 1 1 calc R U . . .
H1C H -0.231235 -0.940954 -0.366894 0.059 Uiso 1 1 calc R U . . .
C2 C -0.1849(3) -0.7592(7) -0.2446(4) 0.0295(16) Uani 1 1 d . . . . .
C3 C -0.2241(3) -0.7306(8) -0.1971(4) 0.0339(16) Uani 1 1 d . . . . .
H3 H -0.230752 -0.705052 -0.164612 0.041 Uiso 1 1 calc R U . . .
C4 C -0.2544(3) -0.7864(10) -0.2654(4) 0.0357(16) Uani 1 1 d . . . . .
H4 H -0.286108 -0.809140 -0.289443 0.043 Uiso 1 1 calc R U . . .
C5 C -0.1387(2) -0.6465(8) -0.1182(3) 0.0252(12) Uani 1 1 d . . . . .
H5 H -0.140629 -0.528980 -0.120108 0.030 Uiso 1 1 d R U . . .
C6 C -0.0943(2) -0.7016(9) -0.0996(3) 0.0256(12) Uani 1 1 d . . . . .
C7 C -0.0930(2) -0.8272(8) -0.1420(3) 0.0275(13) Uani 1 1 d . . . . .
H2 H -0.107117 -0.922109 -0.139647 0.033 Uiso 1 1 calc R U . . .
H7A H -0.060633 -0.850154 -0.122171 0.033 Uiso 1 1 calc R U . . .
C8 C -0.0551(2) -0.6263(8) -0.0345(3) 0.0300(13) Uani 1 1 d . . . . .
H1 H -0.023763 -0.675072 -0.011086 0.036 Uiso 1 1 d R U . . .
H8A H -0.054433 -0.509893 -0.035516 0.036 Uiso 1 1 d R U . . .
C9 C -0.1527(2) -0.5310(8) -0.3169(3) 0.0287(13) Uani 1 1 d . . . . .
C10 C -0.1464(2) -0.6457(8) -0.3550(3) 0.0237(12) Uani 1 1 d . . . . .
C11 C -0.0970(2) -0.6937(9) -0.3057(3) 0.0298(14) Uani 1 1 d . . . . .
C12 C -0.0742(2) -0.6078(8) -0.2389(3) 0.0266(13) Uani 1 1 d . . . . .
C13 C -0.1089(2) -0.5099(7) -0.2443(3) 0.0267(13) Uani 1 1 d . . . . .
C14 C -0.1975(2) -0.4384(9) -0.3478(4) 0.0409(17) Uani 1 1 d . . . . .
H14A H -0.193236 -0.331710 -0.356639 0.061 Uiso 1 1 calc R U . . .
H14B H -0.204321 -0.439559 -0.313080 0.061 Uiso 1 1 calc R U . . .
H14C H -0.223189 -0.485146 -0.393380 0.061 Uiso 1 1 calc R U . . .
C15 C -0.1809(3) -0.7030(10) -0.4325(4) 0.0403(17) Uani 1 1 d . . . . .
H15A H -0.174851 -0.652264 -0.463613 0.060 Uiso 1 1 calc R U . . .
H15B H -0.212424 -0.678741 -0.449765 0.060 Uiso 1 1 calc R U . . .
H15C H -0.177712 -0.814762 -0.433979 0.060 Uiso 1 1 calc R U . . .
C16 C -0.0758(3) -0.8103(10) -0.3266(4) 0.0360(15) Uani 1 1 d . . . . .
H16A H -0.072273 -0.763566 -0.361296 0.054 Uiso 1 1 calc R U . . .
H16B H -0.096023 -0.900615 -0.348524 0.054 Uiso 1 1 calc R U . . .
H16C H -0.045460 -0.841976 -0.283267 0.054 Uiso 1 1 calc R U . . .
C17 C -0.0231(2) -0.6157(10) -0.1746(4) 0.0383(16) Uani 1 1 d . . . . .
H17A H -0.011962 -0.721562 -0.168940 0.057 Uiso 1 1 calc R U . . .
H17B H -0.019033 -0.584063 -0.130649 0.057 Uiso 1 1 calc R U . . .
H17C H -0.005479 -0.546595 -0.183003 0.057 Uiso 1 1 calc R U . . .
C18 C -0.0995(3) -0.3839(8) -0.1909(4) 0.0357(15) Uani 1 1 d . . . . .
H18A H -0.094462 -0.285423 -0.205761 0.054 Uiso 1 1 calc R U . . .
H18B H -0.071882 -0.410720 -0.142383 0.054 Uiso 1 1 calc R U . . .
H18C H -0.126058 -0.374927 -0.190211 0.054 Uiso 1 1 calc R U . . .
C19 C -0.0788(2) -0.9773(7) 0.0212(3) 0.0248(12) Uani 1 1 d . . . . .
C20 C -0.0527(2) -0.8886(8) 0.0893(3) 0.0295(13) Uani 1 1 d . . . . .
C21 C -0.0862(2) -0.8139(8) 0.0945(3) 0.0252(12) Uani 1 1 d . . . . .
C22 C -0.1334(2) -0.8566(8) 0.0319(3) 0.0285(13) Uani 1 1 d . . . . .
C23 C -0.1283(2) -0.9617(8) -0.0126(3) 0.0275(13) Uani 1 1 d . . . . .
C24 C -0.0574(2) -1.0891(8) -0.0018(4) 0.0358(15) Uani 1 1 d . . . . .
H24A H -0.078074 -1.100687 -0.054467 0.054 Uiso 1 1 calc R U . . .
H24B H -0.052749 -1.189627 0.020947 0.054 Uiso 1 1 calc R U . . .
H24C H -0.027534 -1.048572 0.013558 0.054 Uiso 1 1 calc R U . . .
C25 C -0.0002(2) -0.8809(10) 0.1441(4) 0.0416(17) Uani 1 1 d . . . . .
H25A H 0.013628 -0.890248 0.118877 0.062 Uiso 1 1 calc R U . . .
H25B H 0.010754 -0.965355 0.178881 0.062 Uiso 1 1 calc R U . . .
H25C H 0.008794 -0.782081 0.169687 0.062 Uiso 1 1 calc R U . . .
C26 C -0.0757(3) -0.7146(9) 0.1570(4) 0.0376(16) Uani 1 1 d . . . . .
H26A H -0.043298 -0.682276 0.186855 0.056 Uiso 1 1 calc R U . . .
H26B H -0.081504 -0.774455 0.186541 0.056 Uiso 1 1 calc R U . . .
H26C H -0.095703 -0.623376 0.137775 0.056 Uiso 1 1 calc R U . . .
C27 C -0.1778(3) -0.8128(10) 0.0208(4) 0.0404(16) Uani 1 1 d . . . . .
H27A H -0.179225 -0.700533 0.023727 0.061 Uiso 1 1 calc R U . . .
H27B H -0.178237 -0.861253 0.058392 0.061 Uiso 1 1 calc R U . . .
H27C H -0.204404 -0.848342 -0.026857 0.061 Uiso 1 1 calc R U . . .
C28 C -0.1661(2) -1.0497(9) -0.0795(3) 0.0367(15) Uani 1 1 d . . . . .
H28A H -0.161439 -1.041213 -0.116675 0.055 Uiso 1 1 calc R U . . .
H28B H -0.196302 -1.006327 -0.097966 0.055 Uiso 1 1 calc R U . . .
H28C H -0.165041 -1.158445 -0.067172 0.055 Uiso 1 1 calc R U . . .

loop_
_atom_site_aniso_label
_atom_site_aniso_U_11
_atom_site_aniso_U_22
_atom_site_aniso_U_33
_atom_site_aniso_U_23
_atom_site_aniso_U_13
_atom_site_aniso_U_12
Ir1 0.0231(2) 0.0238(2) 0.0211(2) 0.00273(8) 0.01362(16) 0.00102(9)
Ir2 0.0247(2) 0.0238(2) 0.01965(19) 0.00104(9) 0.01241(15) -0.00039(9)
Cl1 0.0497(10) 0.0260(8) 0.0429(9) -0.0015(7) 0.0295(8) -0.0007(7)
Cl2 0.0473(9) 0.0273(9) 0.0359(8) -0.0022(6) 0.0254(7) 0.0011(7)
N1 0.022(2) 0.037(3) 0.025(2) 0.002(2) 0.012(2) -0.001(2)
N2 0.019(3) 0.033(3) 0.029(3) 0.002(2) 0.016(2) 0.002(2)
C1 0.030(3) 0.055(5) 0.026(3) -0.005(3) 0.013(3) -0.008(3)
C2 0.032(4) 0.024(4) 0.028(3) 0.008(2) 0.016(3) 0.005(2)
C3 0.023(3) 0.043(4) 0.033(4) 0.008(3) 0.015(3) 0.003(3)
C4 0.025(3) 0.049(4) 0.032(3) 0.006(3) 0.017(3) -0.003(3)
C5 0.028(3) 0.024(3) 0.023(3) 0.004(2) 0.015(2) 0.003(2)
C6 0.022(3) 0.034(4) 0.026(3) 0.001(3) 0.018(3) -0.004(3)
C7 0.030(3) 0.023(3) 0.028(3) 0.007(3) 0.016(3) 0.009(3)
C8 0.030(3) 0.029(4) 0.030(3) 0.003(3) 0.018(3) -0.004(3)
C9 0.023(3) 0.028(3) 0.035(3) 0.016(3) 0.017(3) 0.006(3)
C10 0.025(3) 0.025(3) 0.022(3) 0.010(2) 0.015(2) 0.001(2)
C11 0.027(3) 0.038(4) 0.025(3) 0.007(3) 0.016(3) 0.007(3)
C12 0.021(3) 0.026(3) 0.034(3) 0.007(3) 0.017(2) -0.003(2)
C13 0.035(3) 0.020(3) 0.031(3) 0.003(2) 0.023(3) -0.005(3)
C14 0.030(3) 0.041(4) 0.047(4) 0.015(3) 0.020(3) 0.008(3)
C15 0.037(4) 0.053(5) 0.026(3) 0.000(3) 0.017(3) -0.006(4)
C16 0.039(4) 0.040(4) 0.037(3) 0.006(3) 0.027(3) 0.007(3)
C17 0.029(3) 0.041(4) 0.037(3) 0.004(3) 0.016(3) -0.005(3)
C18 0.049(4) 0.025(4) 0.040(3) -0.001(3) 0.031(3) -0.003(3)
C19 0.030(3) 0.015(3) 0.028(3) 0.006(2) 0.017(3) 0.002(2)
C20 0.029(3) 0.027(3) 0.024(3) 0.006(3) 0.012(2) 0.005(3)
C21 0.035(3) 0.019(3) 0.021(3) 0.006(2) 0.017(2) 0.001(3)
C22 0.033(3) 0.024(3) 0.029(3) 0.002(3) 0.019(3) -0.009(3)
C23 0.028(3) 0.026(3) 0.023(3) 0.003(2) 0.013(2) -0.005(3)
C24 0.040(4) 0.028(4) 0.038(3) 0.006(3) 0.023(3) 0.009(3)
C25 0.037(4) 0.038(4) 0.035(3) 0.003(3) 0.014(3) -0.002(3)
C26 0.051(4) 0.037(4) 0.019(3) 0.003(3) 0.018(3) 0.003(3)
C27 0.039(4) 0.048(5) 0.039(4) 0.000(3) 0.026(3) -0.004(4)
C28 0.032(3) 0.036(4) 0.031(3) -0.002(3) 0.013(3) -0.010(3)

loop_
_atom_type_symbol
_atom_type_description
_atom_type_scat_dispersion_real
_atom_type_scat_dispersion_imag
_atom_type_scat_source
C C 0.0181 0.0091 'International Tables Vol C Tables 4.2.6.8 and 6.1.1.4'
H H 0.0000 0.0000 'International Tables Vol C Tables 4.2.6.8 and 6.1.1.4'
Cl Cl 0.3639 0.7018 'International Tables Vol C Tables 4.2.6.8 and 6.1.1.4'
Ir Ir -4.7710 6.5667 'International Tables Vol C Tables 4.2.6.8 and 6.1.1.4'
N N 0.0311 0.0180 'International Tables Vol C Tables 4.2.6.8 and 6.1.1.4'

loop_
_geom_angle_atom_site_label_1
_geom_angle_atom_site_label_2
_geom_angle_atom_site_label_3
_geom_angle
_geom_angle_site_symmetry_1
_geom_angle_site_symmetry_3
_geom_angle_publ_flag
C2 Ir1 C7 81.0(3) . . ?
C2 Ir1 C13 110.8(2) . . ?
C7 Ir1 C13 104.8(2) . . ?
C2 Ir1 C9 97.6(2) . . ?
C7 Ir1 C9 140.6(3) . . ?
C13 Ir1 C9 38.8(2) . . ?
C2 Ir1 C12 147.8(3) . . ?
C7 Ir1 C12 97.3(2) . . ?
C13 Ir1 C12 38.2(2) . . ?
C9 Ir1 C12 63.5(2) . . ?
C2 Ir1 C10 117.9(3) . . ?
C7 Ir1 C10 160.0(2) . . ?
C13 Ir1 C10 63.9(2) . . ?
C9 Ir1 C10 37.2(2) . . ?
C12 Ir1 C10 63.4(2) . . ?
C2 Ir1 C11 156.1(3) . . ?
C7 Ir1 C11 122.7(2) . . ?
C13 Ir1 C11 63.3(3) . . ?
C9 Ir1 C11 62.8(2) . . ?
C12 Ir1 C11 37.2(2) . . ?
C10 Ir1 C11 38.2(2) . . ?
C2 Ir1 Cl1 90.15(19) . . ?
C7 Ir1 Cl1 86.76(19) . . ?
C13 Ir1 Cl1 157.23(16) . . ?
C9 Ir1 Cl1 132.58(18) . . ?
C12 Ir1 Cl1 121.96(18) . . ?
C10 Ir1 Cl1 98.86(17) . . ?
C11 Ir1 Cl1 93.9(2) . . ?
C5 Ir2 C19 123.1(2) . . ?
C5 Ir2 C22 121.4(2) . . ?
C19 Ir2 C22 64.8(2) . . ?
C5 Ir2 C23 107.1(2) . . ?
C19 Ir2 C23 38.6(2) . . ?
C22 Ir2 C23 38.5(2) . . ?
C5 Ir2 C8 66.9(2) . . ?
C19 Ir2 C8 108.2(2) . . ?
C22 Ir2 C8 170.9(2) . . ?
C23 Ir2 C8 138.8(3) . . ?
C5 Ir2 C21 157.5(2) . . ?
C19 Ir2 C21 63.5(2) . . ?
C22 Ir2 C21 38.4(2) . . ?
C23 Ir2 C21 63.5(2) . . ?
C8 Ir2 C21 134.2(2) . . ?
C5 Ir2 C6 38.9(2) . . ?
C19 Ir2 C6 101.3(2) . . ?
C22 Ir2 C6 146.3(2) . . ?
C23 Ir2 C6 111.5(2) . . ?
C8 Ir2 C6 38.0(2) . . ?
C21 Ir2 C6 161.9(2) . . ?
C5 Ir2 C20 159.5(2) . . ?
C19 Ir2 C20 38.2(2) . . ?
C22 Ir2 C20 64.1(2) . . ?
C23 Ir2 C20 63.8(2) . . ?
C8 Ir2 C20 106.9(2) . . ?
C21 Ir2 C20 37.3(2) . . ?
C6 Ir2 C20 124.6(2) . . ?
C5 Ir2 Cl2 83.53(19) . . ?
C19 Ir2 Cl2 152.87(16) . . ?
C22 Ir2 Cl2 98.50(19) . . ?
C23 Ir2 Cl2 135.29(18) . . ?
C8 Ir2 Cl2 85.70(19) . . ?
C21 Ir2 Cl2 89.93(17) . . ?
C6 Ir2 Cl2 103.68(19) . . ?
C20 Ir2 Cl2 116.14(18) . . ?
C2 N1 C4 110.9(6) . . ?
C2 N1 C1 124.9(6) . . ?
C4 N1 C1 124.2(6) . . ?
C2 N2 C3 110.0(6) . . ?
C2 N2 C5 124.0(5) . . ?
C3 N2 C5 125.3(6) . . ?
N1 C1 H1A 109.5 . . ?
N1 C1 H1B 109.5 . . ?
H1A C1 H1B 109.5 . . ?
N1 C1 H1C 109.5 . . ?
H1A C1 H1C 109.5 . . ?
H1B C1 H1C 109.5 . . ?
N1 C2 N2 105.3(6) . . ?
N1 C2 Ir1 130.5(6) . . ?
N2 C2 Ir1 124.1(5) . . ?
C4 C3 N2 107.0(7) . . ?
C4 C3 H3 126.5 . . ?
N2 C3 H3 126.5 . . ?
C3 C4 N1 106.8(6) . . ?
C3 C4 H4 126.6 . . ?
N1 C4 H4 126.6 . . ?
C6 C5 N2 115.4(5) . . ?
C6 C5 Ir2 73.8(3) . . ?
N2 C5 Ir2 126.7(4) . . ?
C6 C5 H5 111.7 . . ?
N2 C5 H5 111.7 . . ?
Ir2 C5 H5 111.7 . . ?
C8 C6 C5 111.5(6) . . ?
C8 C6 C7 127.6(6) . . ?
C5 C6 C7 120.8(5) . . ?
C8 C6 Ir2 70.2(3) . . ?
C5 C6 Ir2 67.3(3) . . ?
C7 C6 Ir2 126.4(5) . . ?
C6 C7 Ir1 107.5(4) . . ?
C6 C7 H2 110.2 . . ?
Ir1 C7 H2 110.2 . . ?
C6 C7 H7A 110.2 . . ?
Ir1 C7 H7A 110.2 . . ?
H2 C7 H7A 108.5 . . ?
C6 C8 Ir2 71.9(3) . . ?
C6 C8 H1 116.4 . . ?
Ir2 C8 H1 116.4 . . ?
C6 C8 H8A 116.4 . . ?
Ir2 C8 H8A 116.4 . . ?
H1 C8 H8A 113.4 . . ?
C10 C9 C13 109.0(5) . . ?
C10 C9 C14 126.0(6) . . ?
C13 C9 C14 124.9(6) . . ?
C10 C9 Ir1 73.0(3) . . ?
C13 C9 Ir1 69.1(3) . . ?
C14 C9 Ir1 126.2(4) . . ?
C9 C10 C11 106.8(5) . . ?
C9 C10 C15 128.9(6) . . ?
C11 C10 C15 124.2(6) . . ?
C9 C10 Ir1 69.8(3) . . ?
C11 C10 Ir1 71.0(3) . . ?
C15 C10 Ir1 127.7(5) . . ?
C12 C11 C10 108.7(6) . . ?
C12 C11 C16 127.9(6) . . ?
C10 C11 C16 123.4(6) . . ?
C12 C11 Ir1 70.8(3) . . ?
C10 C11 Ir1 70.9(3) . . ?
C16 C11 Ir1 125.8(5) . . ?
C11 C12 C13 107.6(5) . . ?
C11 C12 C17 126.4(6) . . ?
C13 C12 C17 125.9(6) . . ?
C11 C12 Ir1 72.0(4) . . ?
C13 C12 Ir1 68.3(3) . . ?
C17 C12 Ir1 125.7(4) . . ?
C12 C13 C9 107.8(5) . . ?
C12 C13 C18 126.1(6) . . ?
C9 C13 C18 125.0(6) . . ?
C12 C13 Ir1 73.5(4) . . ?
C9 C13 Ir1 72.2(4) . . ?
C18 C13 Ir1 129.3(4) . . ?
C9 C14 H14A 109.5 . . ?
C9 C14 H14B 109.5 . . ?
H14A C14 H14B 109.5 . . ?
C9 C14 H14C 109.5 . . ?
H14A C14 H14C 109.5 . . ?
H14B C14 H14C 109.5 . . ?
C10 C15 H15A 109.5 . . ?
C10 C15 H15B 109.5 . . ?
H15A C15 H15B 109.5 . . ?
C10 C15 H15C 109.5 . . ?
H15A C15 H15C 109.5 . . ?
H15B C15 H15C 109.5 . . ?
C11 C16 H16A 109.5 . . ?
C11 C16 H16B 109.5 . . ?
H16A C16 H16B 109.5 . . ?
C11 C16 H16C 109.5 . . ?
H16A C16 H16C 109.5 . . ?
H16B C16 H16C 109.5 . . ?
C12 C17 H17A 109.5 . . ?
C12 C17 H17B 109.5 . . ?
H17A C17 H17B 109.5 . . ?
C12 C17 H17C 109.5 . . ?
H17A C17 H17C 109.5 . . ?
H17B C17 H17C 109.5 . . ?
C13 C18 H18A 109.5 . . ?
C13 C18 H18B 109.5 . . ?
H18A C18 H18B 109.5 . . ?
C13 C18 H18C 109.5 . . ?
H18A C18 H18C 109.5 . . ?
H18B C18 H18C 109.5 . . ?
C23 C19 C20 108.0(5) . . ?
C23 C19 C24 126.3(6) . . ?
C20 C19 C24 124.8(6) . . ?
C23 C19 Ir2 71.0(3) . . ?
C20 C19 Ir2 73.0(4) . . ?
C24 C19 Ir2 130.4(4) . . ?
C21 C20 C19 107.1(5) . . ?
C21 C20 C25 127.0(6) . . ?
C19 C20 C25 125.9(6) . . ?
C21 C20 Ir2 70.1(3) . . ?
C19 C20 Ir2 68.8(3) . . ?
C25 C20 Ir2 127.2(5) . . ?
C20 C21 C22 109.9(5) . . ?
C20 C21 C26 126.6(6) . . ?
C22 C21 C26 123.4(6) . . ?
C20 C21 Ir2 72.6(3) . . ?
C22 C21 Ir2 70.2(3) . . ?
C26 C21 Ir2 127.0(5) . . ?
C23 C22 C21 106.5(5) . . ?
C23 C22 C27 127.4(6) . . ?
C21 C22 C27 125.8(6) . . ?
C23 C22 Ir2 70.8(3) . . ?
C21 C22 Ir2 71.4(3) . . ?
C27 C22 Ir2 127.5(5) . . ?
C22 C23 C19 108.4(5) . . ?
C22 C23 C28 127.7(6) . . ?
C19 C23 C28 123.7(6) . . ?
C22 C23 Ir2 70.7(4) . . ?
C19 C23 Ir2 70.4(3) . . ?
C28 C23 Ir2 127.3(4) . . ?
C19 C24 H24A 109.5 . . ?
C19 C24 H24B 109.5 . . ?
H24A C24 H24B 109.5 . . ?
C19 C24 H24C 109.5 . . ?
H24A C24 H24C 109.5 . . ?
H24B C24 H24C 109.5 . . ?
C20 C25 H25A 109.5 . . ?
C20 C25 H25B 109.5 . . ?
H25A C25 H25B 109.5 . . ?
C20 C25 H25C 109.5 . . ?
H25A C25 H25C 109.5 . . ?
H25B C25 H25C 109.5 . . ?
C21 C26 H26A 109.5 . . ?
C21 C26 H26B 109.5 . . ?
H26A C26 H26B 109.5 . . ?
C21 C26 H26C 109.5 . . ?
H26A C26 H26C 109.5 . . ?
H26B C26 H26C 109.5 . . ?
C22 C27 H27A 109.5 . . ?
C22 C27 H27B 109.5 . . ?
H27A C27 H27B 109.5 . . ?
C22 C27 H27C 109.5 . . ?
H27A C27 H27C 109.5 . . ?
H27B C27 H27C 109.5 . . ?
C23 C28 H28A 109.5 . . ?
C23 C28 H28B 109.5 . . ?
H28A C28 H28B 109.5 . . ?
C23 C28 H28C 109.5 . . ?
H28A C28 H28C 109.5 . . ?
H28B C28 H28C 109.5 . . ?

loop_
_geom_bond_atom_site_label_1
_geom_bond_atom_site_label_2
_geom_bond_distance
_geom_bond_site_symmetry_2
_geom_bond_publ_flag
Ir1 C2 2.026(8) . ?
Ir1 C7 2.117(6) . ?
Ir1 C13 2.149(6) . ?
Ir1 C9 2.191(6) . ?
Ir1 C12 2.218(6) . ?
Ir1 C10 2.232(5) . ?
Ir1 C11 2.233(6) . ?
Ir1 Cl1 2.4134(17) . ?
Ir2 C5 2.124(5) . ?
Ir2 C19 2.179(6) . ?
Ir2 C22 2.186(6) . ?
Ir2 C23 2.187(6) . ?
Ir2 C8 2.191(6) . ?
Ir2 C21 2.202(5) . ?
Ir2 C6 2.213(6) . ?
Ir2 C20 2.235(6) . ?
Ir2 Cl2 2.4052(17) . ?
N1 C2 1.332(10) . ?
N1 C4 1.381(9) . ?
N1 C1 1.471(8) . ?
N2 C2 1.354(10) . ?
N2 C3 1.381(9) . ?
N2 C5 1.460(8) . ?
C1 H1A 0.9600 . ?
C1 H1B 0.9600 . ?
C1 H1C 0.9600 . ?
C3 C4 1.333(11) . ?
C3 H3 0.9300 . ?
C4 H4 0.9300 . ?
C5 C6 1.447(8) . ?
C5 H5 1.0000 . ?
C6 C8 1.432(9) . ?
C6 C7 1.459(9) . ?
C7 H2 0.9700 . ?
C7 H7A 0.9700 . ?
C8 H1 0.9901 . ?
C8 H8A 0.9900 . ?
C9 C10 1.410(9) . ?
C9 C13 1.440(9) . ?
C9 C14 1.516(9) . ?
C10 C11 1.461(8) . ?
C10 C15 1.495(9) . ?
C11 C12 1.419(9) . ?
C11 C16 1.488(10) . ?
C12 C13 1.432(9) . ?
C12 C17 1.493(8) . ?
C13 C18 1.500(9) . ?
C14 H14A 0.9600 . ?
C14 H14B 0.9600 . ?
C14 H14C 0.9600 . ?
C15 H15A 0.9600 . ?
C15 H15B 0.9600 . ?
C15 H15C 0.9600 . ?
C16 H16A 0.9600 . ?
C16 H16B 0.9600 . ?
C16 H16C 0.9600 . ?
C17 H17A 0.9600 . ?
C17 H17B 0.9600 . ?
C17 H17C 0.9600 . ?
C18 H18A 0.9600 . ?
C18 H18B 0.9600 . ?
C18 H18C 0.9600 . ?
C19 C23 1.441(9) . ?
C19 C20 1.446(9) . ?
C19 C24 1.499(9) . ?
C20 C21 1.421(9) . ?
C20 C25 1.493(9) . ?
C21 C22 1.444(8) . ?
C21 C26 1.495(9) . ?
C22 C23 1.440(9) . ?
C22 C27 1.491(10) . ?
C23 C28 1.486(9) . ?
C24 H24A 0.9600 . ?
C24 H24B 0.9600 . ?
C24 H24C 0.9600 . ?
C25 H25A 0.9600 . ?
C25 H25B 0.9600 . ?
C25 H25C 0.9600 . ?
C26 H26A 0.9600 . ?
C26 H26B 0.9600 . ?
C26 H26C 0.9600 . ?
C27 H27A 0.9600 . ?
C27 H27B 0.9600 . ?
C27 H27C 0.9600 . ?
C28 H28A 0.9600 . ?
C28 H28B 0.9600 . ?
C28 H28C 0.9600 . ?

loop_
_geom_torsion_atom_site_label_1
_geom_torsion_atom_site_label_2
_geom_torsion_atom_site_label_3
_geom_torsion_atom_site_label_4
_geom_torsion
_geom_torsion_site_symmetry_1
_geom_torsion_site_symmetry_2
_geom_torsion_site_symmetry_3
_geom_torsion_site_symmetry_4
_geom_torsion_publ_flag
C4 N1 C2 N2 2.0(8) . . . . ?
C1 N1 C2 N2 -180.0(6) . . . . ?
C4 N1 C2 Ir1 -177.8(5) . . . . ?
C1 N1 C2 Ir1 0.2(10) . . . . ?
C3 N2 C2 N1 -2.9(7) . . . . ?
C5 N2 C2 N1 -173.6(6) . . . . ?
C3 N2 C2 Ir1 176.9(5) . . . . ?
C5 N2 C2 Ir1 6.2(9) . . . . ?
C2 N2 C3 C4 2.7(8) . . . . ?
C5 N2 C3 C4 173.3(6) . . . . ?
N2 C3 C4 N1 -1.4(8) . . . . ?
C2 N1 C4 C3 -0.4(9) . . . . ?
C1 N1 C4 C3 -178.4(7) . . . . ?
C2 N2 C5 C6 -35.8(9) . . . . ?
C3 N2 C5 C6 154.9(6) . . . . ?
C2 N2 C5 Ir2 -124.1(6) . . . . ?
C3 N2 C5 Ir2 66.6(8) . . . . ?
N2 C5 C6 C8 -179.4(5) . . . . ?
Ir2 C5 C6 C8 -56.0(5) . . . . ?
N2 C5 C6 C7 -3.5(8) . . . . ?
Ir2 C5 C6 C7 119.9(6) . . . . ?
N2 C5 C6 Ir2 -123.5(5) . . . . ?
C8 C6 C7 Ir1 -124.6(6) . . . . ?
C5 C6 C7 Ir1 60.2(7) . . . . ?
Ir2 C6 C7 Ir1 143.4(4) . . . . ?
C5 C6 C8 Ir2 54.3(5) . . . . ?
C7 C6 C8 Ir2 -121.2(7) . . . . ?
C13 C9 C10 C11 -1.8(7) . . . . ?
C14 C9 C10 C11 175.5(6) . . . . ?
Ir1 C9 C10 C11 -61.7(4) . . . . ?
C13 C9 C10 C15 -177.3(6) . . . . ?
C14 C9 C10 C15 -0.1(10) . . . . ?
Ir1 C9 C10 C15 122.7(7) . . . . ?
C13 C9 C10 Ir1 59.9(4) . . . . ?
C14 C9 C10 Ir1 -122.8(6) . . . . ?
C9 C10 C11 C12 0.0(7) . . . . ?
C15 C10 C11 C12 175.8(6) . . . . ?
Ir1 C10 C11 C12 -61.0(4) . . . . ?
C9 C10 C11 C16 -178.2(6) . . . . ?
C15 C10 C11 C16 -2.3(10) . . . . ?
Ir1 C10 C11 C16 120.8(7) . . . . ?
C9 C10 C11 Ir1 61.0(4) . . . . ?
C15 C10 C11 Ir1 -123.2(6) . . . . ?
C10 C11 C12 C13 1.8(7) . . . . ?
C16 C11 C12 C13 179.9(6) . . . . ?
Ir1 C11 C12 C13 -59.2(4) . . . . ?
C10 C11 C12 C17 -177.4(6) . . . . ?
C16 C11 C12 C17 0.6(11) . . . . ?
Ir1 C11 C12 C17 121.5(6) . . . . ?
C10 C11 C12 Ir1 61.1(4) . . . . ?
C16 C11 C12 Ir1 -120.9(7) . . . . ?
C11 C12 C13 C9 -2.9(7) . . . . ?
C17 C12 C13 C9 176.3(6) . . . . ?
Ir1 C12 C13 C9 -64.5(4) . . . . ?
C11 C12 C13 C18 -171.4(6) . . . . ?
C17 C12 C13 C18 7.9(10) . . . . ?
Ir1 C12 C13 C18 127.0(6) . . . . ?
C11 C12 C13 Ir1 61.6(4) . . . . ?
C17 C12 C13 Ir1 -119.2(6) . . . . ?
C10 C9 C13 C12 2.9(7) . . . . ?
C14 C9 C13 C12 -174.3(6) . . . . ?
Ir1 C9 C13 C12 65.4(4) . . . . ?
C10 C9 C13 C18 171.6(6) . . . . ?
C14 C9 C13 C18 -5.7(10) . . . . ?
Ir1 C9 C13 C18 -126.0(6) . . . . ?
C10 C9 C13 Ir1 -62.4(4) . . . . ?
C14 C9 C13 Ir1 120.3(6) . . . . ?
C23 C19 C20 C21 -2.9(7) . . . . ?
C24 C19 C20 C21 -172.4(6) . . . . ?
Ir2 C19 C20 C21 59.9(4) . . . . ?
C23 C19 C20 C25 175.9(6) . . . . ?
C24 C19 C20 C25 6.4(10) . . . . ?
Ir2 C19 C20 C25 -121.3(7) . . . . ?
C23 C19 C20 Ir2 -62.8(4) . . . . ?
C24 C19 C20 Ir2 127.7(6) . . . . ?
C19 C20 C21 C22 1.5(7) . . . . ?
C25 C20 C21 C22 -177.3(6) . . . . ?
Ir2 C20 C21 C22 60.6(4) . . . . ?
C19 C20 C21 C26 177.4(6) . . . . ?
C25 C20 C21 C26 -1.4(11) . . . . ?
Ir2 C20 C21 C26 -123.6(7) . . . . ?
C19 C20 C21 Ir2 -59.1(4) . . . . ?
C25 C20 C21 Ir2 122.1(7) . . . . ?
C20 C21 C22 C23 0.5(7) . . . . ?
C26 C21 C22 C23 -175.5(6) . . . . ?
Ir2 C21 C22 C23 62.5(4) . . . . ?
C20 C21 C22 C27 174.6(6) . . . . ?
C26 C21 C22 C27 -1.4(10) . . . . ?
Ir2 C21 C22 C27 -123.4(7) . . . . ?
C20 C21 C22 Ir2 -62.1(4) . . . . ?
C26 C21 C22 Ir2 121.9(6) . . . . ?
C21 C22 C23 C19 -2.3(7) . . . . ?
C27 C22 C23 C19 -176.3(6) . . . . ?
Ir2 C22 C23 C19 60.6(4) . . . . ?
C21 C22 C23 C28 174.3(6) . . . . ?
C27 C22 C23 C28 0.3(11) . . . . ?
Ir2 C22 C23 C28 -122.8(7) . . . . ?
C21 C22 C23 Ir2 -62.9(4) . . . . ?
C27 C22 C23 Ir2 123.1(7) . . . . ?
C20 C19 C23 C22 3.2(7) . . . . ?
C24 C19 C23 C22 172.5(6) . . . . ?
Ir2 C19 C23 C22 -60.8(4) . . . . ?
C20 C19 C23 C28 -173.5(6) . . . . ?
C24 C19 C23 C28 -4.2(10) . . . . ?
Ir2 C19 C23 C28 122.5(6) . . . . ?
C20 C19 C23 Ir2 64.1(4) . . . . ?
C24 C19 C23 Ir2 -126.7(6) . . . . ?
